data_4135082
loop_
_publ_author_name
'Levesque, Alexandre'
'Maris, Thierry'
'Wuest, James D.'

_publ_section_title
;
 ROY Reclaims Its Crown: New Ways to Increase Polymorphic Diversity.
;
_journal_name_full 'Journal of the American Chemical Society'
_journal_paper_doi 10.1021/jacs.0c04434
_journal_year 2020
_chemical_formula_moiety '0.76(C12 H9 N3 O2 S), 0.24(C12 H9 N3 O3)'
_chemical_formula_sum 'C12 H9 N3 O2.23 S0.76'
_chemical_formula_weight 255.51
_space_group_crystal_system monoclinic
_space_group_IT_number 14
_space_group_name_Hall '-P 2yn'
_space_group_name_H-M_alt 'P 1 21/n 1'
_atom_sites_solution_hydrogens mixed
_atom_sites_solution_primary dual
_audit_creation_date 2019-12-10
_audit_creation_method
;
Olex2 1.3
(compiled Nov 21 2019 18:26:39 for OlexSys, GUI svn.r6003)
;
_cell_angle_alpha 90
_cell_angle_beta 90.787(1)
_cell_angle_gamma 90
_cell_formula_units_Z 4
_cell_length_a 8.4024(2)
_cell_length_b 16.0107(4)
_cell_length_c 8.5218(2)
_cell_measurement_reflns_used 8199
_cell_measurement_temperature 100
_cell_measurement_theta_max 70.097
_cell_measurement_theta_min 5.526
_cell_volume 1146.32(5)
_computing_cell_refinement
;
SAINT (2019) V8.40A; Integration Software for Single Crystal Data.
Bruker AXS Inc., Madison, WI 53719-1173.
;
_computing_data_collection
;
APEX 3 (2019) Bruker AXS Inc., Madison, WI 53719-1173.
;
_computing_data_reduction
;
SAINT (2019) V8.40A; Integration Software for Single Crystal Data.
Bruker AXS Inc., Madison, WI 53719-1173.
;
_computing_molecular_graphics 'Olex2 1.3 (Dolomanov et al., 2009)'
_computing_publication_material 'Olex2 1.3 (Dolomanov et al., 2009)'
_computing_structure_refinement 'XL  (Sheldrick, 2008)'
_computing_structure_solution 'SHELXT 2014/5 (Sheldrick, 2014)'
_diffrn_ambient_temperature 100
_diffrn_detector 'CCD area detector'
_diffrn_detector_area_resol_mean 8.3
_diffrn_detector_type 'Bruker APEX2 CCD'
_diffrn_measured_fraction_theta_full 0.998
_diffrn_measured_fraction_theta_max 0.998
_diffrn_measurement_device 'three-circle diffractometer'
_diffrn_measurement_device_type 'Bruker Smart APEX'
_diffrn_measurement_method '\w scans'
_diffrn_radiation_collimation 'Focusing mirrors'
_diffrn_radiation_monochromator 'Quazar MX Mirror Optics'
_diffrn_radiation_probe x-ray
_diffrn_radiation_type CuK\a
_diffrn_radiation_wavelength 1.54178
_diffrn_reflns_av_R_equivalents 0.0374
_diffrn_reflns_av_unetI/netI 0.0202
_diffrn_reflns_Laue_measured_fraction_full 0.998
_diffrn_reflns_Laue_measured_fraction_max 0.998
_diffrn_reflns_limit_h_max 10
_diffrn_reflns_limit_h_min -10
_diffrn_reflns_limit_k_max 19
_diffrn_reflns_limit_k_min -19
_diffrn_reflns_limit_l_max 10
_diffrn_reflns_limit_l_min -10
_diffrn_reflns_number 15618
_diffrn_reflns_point_group_measured_fraction_full 0.998
_diffrn_reflns_point_group_measured_fraction_max 0.998
_diffrn_reflns_theta_full 67.679
_diffrn_reflns_theta_max 70.091
_diffrn_reflns_theta_min 5.526
_diffrn_source 'Microfocus Source'
_diffrn_source_current 0.65
_diffrn_source_power 0.02912
_diffrn_source_target Cu
_diffrn_source_type 'Incoatec I\mS High Brilliance Microsource'
_diffrn_source_voltage 44.8
_exptl_absorpt_coefficient_mu 2.123
_exptl_absorpt_correction_T_max 0.7533
_exptl_absorpt_correction_T_min 0.5561
_exptl_absorpt_correction_type multi-scan
_exptl_absorpt_process_details
;
SADABS-2016/2 (Bruker,2016/2) was used for absorption correction.
wR2(int) was 0.1162 before and 0.0541 after correction.
The Ratio of minimum to maximum transmission is 0.7382.
The \l/2 correction factor is Not present.
;
_exptl_crystal_colour 'clear light yellow'
_exptl_crystal_colour_lustre clear
_exptl_crystal_colour_modifier light
_exptl_crystal_colour_primary yellow
_exptl_crystal_density_diffrn 1.481
_exptl_crystal_description Prism
_exptl_crystal_F_000 528
_exptl_crystal_recrystallization_method 'crystallized from Toluene'
_exptl_crystal_size_max 0.33
_exptl_crystal_size_mid 0.16
_exptl_crystal_size_min 0.1
_refine_diff_density_max 0.368
_refine_diff_density_min -0.207
_refine_diff_density_rms 0.042
_refine_ls_extinction_method none
_refine_ls_goodness_of_fit_ref 1.138
_refine_ls_hydrogen_treatment mixed
_refine_ls_matrix_type full
_refine_ls_number_parameters 178
_refine_ls_number_reflns 2181
_refine_ls_number_restraints 31
_refine_ls_restrained_S_all 1.156
_refine_ls_R_factor_all 0.0335
_refine_ls_R_factor_gt 0.0333
_refine_ls_shift/su_max 0.001
_refine_ls_shift/su_mean 0.000
_refine_ls_structure_factor_coef Fsqd
_refine_ls_weighting_details 'w=1/[\s^2^(Fo^2^)+(0.0362P)^2^+0.5401P] where P=(Fo^2^+2Fc^2^)/3'
_refine_ls_weighting_scheme calc
_refine_ls_wR_factor_gt 0.0859
_refine_ls_wR_factor_ref 0.0861
_reflns_Friedel_coverage 0.000
_reflns_number_gt 2157
_reflns_number_total 2181
_reflns_threshold_expression 'I > 2\s(I)'
_cod_data_source_file ja0c04434_si_017.cif
_cod_data_source_block Mixed_ROY_Y_76_24
_cod_depositor_comments
;
The following automatic conversions were performed:

data item '_diffrn_radiation_probe' value 'X-ray' was changed to
'x-ray' in accordance with the
/home/data/users/saulius/crontab/automatic-downloads/rss-feeds/ACS/lib/dictionaries/cif_core.dic
dictionary named 'cif_core.dic' version 2.4.2 last updated on
2011-04-26.

Automatic conversion script
Id: cif_fix_values 7556 2019-12-06 15:28:31Z antanas 
;
_cod_database_code 4135082
_shelx_shelxl_version_number 2018/3
_shelx_space_group_comment
;
The symmetry employed for this shelxl refinement is uniquely defined
by the following loop, which should always be used as a source of
symmetry information in preference to the above space-group names.
They are only intended as comments.
;
_shelx_estimated_absorpt_t_max 0.816
_shelx_estimated_absorpt_t_min 0.541
_olex2_refinement_description
;
1. Fixed Uiso
 At 1.2 times of:
  All C(H) groups
 At 1.5 times of:
  All C(H,H,H) groups
2. Restrained distances
 C21-O1 \\sim C24-O1
 with sigma of 0.002
3. Uiso/Uaniso restraints and constraints
O1 \\sim S1 \\sim C21 \\sim C24: within 2A with sigma of 0.002 and sigma for
terminal atoms of 0.02 within 2A
4. Others
 Sof(O1)=1-FVAR(1)
 Sof(S1)=FVAR(1)
5.a Aromatic/amide H refined with riding coordinates:
 C13(H13), C14(H14), C15(H15), C16(H16), C23(H23)
5.b Idealised Me refined as rotating group:
 C3(H3A,H3B,H3C)
;
_olex2_exptl_crystal_mounting_method 'mounted on a cryoloop'
_olex2_submission_original_sample_id 'JDW-AL-Mix Y '
_olex2_submission_special_instructions 'No special instructions were received'

loop_
_space_group_symop_operation_xyz
'x, y, z'
'-x+1/2, y+1/2, -z+1/2'
'-x, -y, -z'
'x-1/2, -y-1/2, z-1/2'

loop_
_atom_site_label
_atom_site_type_symbol
_atom_site_fract_x
_atom_site_fract_y
_atom_site_fract_z
_atom_site_U_iso_or_equiv
_atom_site_adp_type
_atom_site_occupancy
_atom_site_site_symmetry_order
_atom_site_calc_flag
_atom_site_refinement_flags_posn
_atom_site_refinement_flags_adp
_atom_site_refinement_flags_occupancy
_atom_site_disorder_assembly
_atom_site_disorder_group
S1 S 0.20642(7) 0.61537(5) 0.88403(7) 0.0193(2) Uani 0.764(5) 1 d . U P A 1
O1 O 0.1789(8) 0.6268(6) 0.8593(8) 0.0225(7) Uani 0.236(5) 1 d D U P A 2
O21 O 0.65417(13) 0.68344(7) 0.56289(13) 0.0316(3) Uani 1 1 d . . . . .
O22 O 0.77769(15) 0.61825(9) 0.37998(16) 0.0429(3) Uani 1 1 d . . . . .
N1 N 0.35137(15) 0.65652(8) 0.61357(15) 0.0248(3) Uani 1 1 d . . . . .
N2 N 0.65521(16) 0.63520(8) 0.44999(15) 0.0269(3) Uani 1 1 d . . . . .
N3 N 0.04032(17) 0.78206(9) 0.40190(16) 0.0340(3) Uani 1 1 d . . . . .
C2 C 0.05149(17) 0.74633(10) 0.51887(18) 0.0265(3) Uani 1 1 d . . . . .
C3 C -0.0665(2) 0.63012(11) 1.06031(19) 0.0340(4) Uani 1 1 d . . . . .
H3A H -0.070072 0.569397 1.074339 0.051 Uiso 1 1 calc R U . . .
H3B H -0.175104 0.652391 1.057759 0.051 Uiso 1 1 calc R U . . .
H3C H -0.006781 0.655397 1.147761 0.051 Uiso 1 1 calc R U . . .
C11 C 0.36320(18) 0.60735(9) 0.48100(17) 0.0230(3) Uani 1 1 d . . . . .
C12 C 0.50655(18) 0.59629(9) 0.39883(17) 0.0240(3) Uani 1 1 d . . . . .
C13 C 0.5151(2) 0.54482(10) 0.26669(17) 0.0295(4) Uani 1 1 d . . . . .
H13 H 0.613032 0.539030 0.213420 0.035 Uiso 1 1 calc R U . . .
C14 C 0.3828(2) 0.50258(10) 0.21337(18) 0.0334(4) Uani 1 1 d . . . . .
H14 H 0.388464 0.467189 0.124149 0.040 Uiso 1 1 calc R U . . .
C15 C 0.2402(2) 0.51258(10) 0.29241(19) 0.0313(4) Uani 1 1 d . . . . .
H15 H 0.148130 0.483507 0.256391 0.038 Uiso 1 1 calc R U . . .
C16 C 0.22977(19) 0.56380(10) 0.42193(18) 0.0272(3) Uani 1 1 d . . . . .
H16 H 0.130327 0.569828 0.472424 0.033 Uiso 1 1 calc R U . . .
C21 C 0.21272(18) 0.66245(9) 0.70066(16) 0.0223(3) Uani 1 1 d D U . . .
C22 C 0.07272(18) 0.70232(9) 0.66350(17) 0.0234(3) Uani 1 1 d . . . . .
C23 C -0.04262(17) 0.69479(9) 0.78478(17) 0.0231(3) Uani 1 1 d . . . . .
H23 H -0.146443 0.718174 0.779062 0.028 Uiso 1 1 calc R U . . .
C24 C 0.01409(18) 0.65029(9) 0.90873(17) 0.0241(3) Uani 1 1 d D U . . .
H1 H 0.445(3) 0.6740(14) 0.660(3) 0.047(6) Uiso 1 1 d . . . . .

loop_
_atom_site_aniso_label
_atom_site_aniso_U_11
_atom_site_aniso_U_22
_atom_site_aniso_U_33
_atom_site_aniso_U_23
_atom_site_aniso_U_13
_atom_site_aniso_U_12
S1 0.0200(3) 0.0230(3) 0.0148(3) 0.00303(18) -0.0001(2) 0.00321(19)
O1 0.0244(12) 0.0223(12) 0.0206(12) -0.0020(11) -0.0032(11) 0.0016(11)
O21 0.0300(6) 0.0371(6) 0.0276(6) -0.0044(5) -0.0038(4) 0.0013(5)
O22 0.0338(7) 0.0571(8) 0.0382(7) -0.0021(6) 0.0148(5) -0.0029(6)
N1 0.0241(6) 0.0296(7) 0.0207(6) -0.0050(5) -0.0026(5) 0.0015(5)
N2 0.0293(7) 0.0300(7) 0.0213(6) 0.0053(5) 0.0012(5) 0.0024(5)
N3 0.0316(7) 0.0423(8) 0.0280(7) 0.0105(6) -0.0014(5) 0.0010(6)
C2 0.0238(7) 0.0301(8) 0.0255(8) 0.0012(6) 0.0001(6) 0.0005(6)
C3 0.0478(10) 0.0317(8) 0.0225(8) 0.0028(6) -0.0003(7) -0.0004(7)
C11 0.0303(8) 0.0209(7) 0.0175(7) 0.0023(5) -0.0034(6) 0.0024(6)
C12 0.0308(8) 0.0232(7) 0.0178(7) 0.0042(6) -0.0014(6) 0.0027(6)
C13 0.0413(9) 0.0282(8) 0.0191(7) 0.0028(6) 0.0022(6) 0.0084(6)
C14 0.0532(10) 0.0270(8) 0.0197(7) -0.0031(6) -0.0042(7) 0.0080(7)
C15 0.0429(9) 0.0252(8) 0.0257(8) -0.0014(6) -0.0097(7) -0.0008(7)
C16 0.0314(8) 0.0259(7) 0.0244(7) -0.0004(6) -0.0038(6) 0.0008(6)
C21 0.0283(7) 0.0222(6) 0.0165(6) 0.0002(5) -0.0013(5) -0.0011(5)
C22 0.0263(7) 0.0247(7) 0.0191(7) -0.0007(6) -0.0009(5) -0.0019(6)
C23 0.0232(7) 0.0252(7) 0.0210(7) -0.0022(6) -0.0004(5) -0.0017(6)
C24 0.0271(7) 0.0232(6) 0.0219(6) -0.0030(5) -0.0024(5) 0.0001(5)

loop_
_atom_type_symbol
_atom_type_description
_atom_type_scat_dispersion_real
_atom_type_scat_dispersion_imag
_atom_type_scat_source
C C 0.0181 0.0091 'International Tables Vol C Tables 4.2.6.8 and 6.1.1.4'
H H 0.0000 0.0000 'International Tables Vol C Tables 4.2.6.8 and 6.1.1.4'
N N 0.0311 0.0180 'International Tables Vol C Tables 4.2.6.8 and 6.1.1.4'
O O 0.0492 0.0322 'International Tables Vol C Tables 4.2.6.8 and 6.1.1.4'
S S 0.3331 0.5567 'International Tables Vol C Tables 4.2.6.8 and 6.1.1.4'

loop_
_geom_angle_atom_site_label_1
_geom_angle_atom_site_label_2
_geom_angle_atom_site_label_3
_geom_angle
_geom_angle_site_symmetry_1
_geom_angle_site_symmetry_3
_geom_angle_publ_flag
C24 S1 C21 90.53(8) . . ?
C21 O1 C24 110.2(6) . . ?
C11 N1 C21 122.99(13) . . ?
C11 N1 H1 117.0(14) . . ?
C21 N1 H1 117.8(14) . . ?
O21 N2 C12 119.06(12) . . ?
O22 N2 O21 122.17(14) . . ?
O22 N2 C12 118.76(13) . . ?
N3 C2 C22 177.50(16) . . ?
H3A C3 H3B 109.5 . . ?
H3A C3 H3C 109.5 . . ?
H3B C3 H3C 109.5 . . ?
C24 C3 H3A 109.5 . . ?
C24 C3 H3B 109.5 . . ?
C24 C3 H3C 109.5 . . ?
N1 C11 C12 123.24(14) . . ?
N1 C11 C16 120.58(14) . . ?
C16 C11 C12 116.17(13) . . ?
C11 C12 N2 122.09(13) . . ?
C13 C12 N2 116.10(14) . . ?
C13 C12 C11 121.78(14) . . ?
C12 C13 H13 119.8 . . ?
C14 C13 C12 120.44(15) . . ?
C14 C13 H13 119.8 . . ?
C13 C14 H14 120.6 . . ?
C13 C14 C15 118.79(15) . . ?
C15 C14 H14 120.6 . . ?
C14 C15 H15 119.3 . . ?
C16 C15 C14 121.35(16) . . ?
C16 C15 H15 119.3 . . ?
C11 C16 H16 119.3 . . ?
C15 C16 C11 121.46(15) . . ?
C15 C16 H16 119.3 . . ?
N1 C21 S1 119.07(11) . . ?
N1 C21 O1 128.7(3) . . ?
C22 C21 S1 111.91(11) . . ?
C22 C21 O1 102.3(3) . . ?
C22 C21 N1 129.02(13) . . ?
C2 C22 C23 125.92(14) . . ?
C21 C22 C2 121.68(13) . . ?
C21 C22 C23 112.40(13) . . ?
C22 C23 H23 124.1 . . ?
C24 C23 C22 111.89(13) . . ?
C24 C23 H23 124.1 . . ?
O1 C24 C3 128.0(3) . . ?
C3 C24 S1 117.98(12) . . ?
C23 C24 S1 113.27(12) . . ?
C23 C24 O1 103.2(3) . . ?
C23 C24 C3 128.74(14) . . ?

loop_
_geom_bond_atom_site_label_1
_geom_bond_atom_site_label_2
_geom_bond_distance
_geom_bond_site_symmetry_2
_geom_bond_publ_flag
S1 C21 1.7365(15) . ?
S1 C24 1.7256(16) . ?
O1 C21 1.499(6) . ?
O1 C24 1.501(6) . ?
O21 N2 1.2339(17) . ?
O22 N2 1.2271(18) . ?
N1 C11 1.3817(19) . ?
N1 C21 1.3931(19) . ?
N1 H1 0.92(2) . ?
N2 C12 1.457(2) . ?
N3 C2 1.152(2) . ?
C2 C22 1.429(2) . ?
C3 H3A 0.9800 . ?
C3 H3B 0.9800 . ?
C3 H3C 0.9800 . ?
C3 C24 1.502(2) . ?
C11 C12 1.413(2) . ?
C11 C16 1.408(2) . ?
C12 C13 1.398(2) . ?
C13 H13 0.9500 . ?
C13 C14 1.373(3) . ?
C14 H14 0.9500 . ?
C14 C15 1.392(3) . ?
C15 H15 0.9500 . ?
C15 C16 1.379(2) . ?
C16 H16 0.9500 . ?
C21 C22 1.372(2) . ?
C22 C23 1.432(2) . ?
C23 H23 0.9500 . ?
C23 C24 1.355(2) . ?

loop_
_geom_hbond_atom_site_label_D
_geom_hbond_atom_site_label_H
_geom_hbond_atom_site_label_A
_geom_hbond_distance_DH
_geom_hbond_distance_HA
_geom_hbond_distance_DA
_geom_hbond_angle_DHA
_geom_hbond_site_symmetry_A
_geom_hbond_publ_flag
C23 H23 O21 0.95 2.53 3.1571(18) 123.2 1_455 yes
N1 H1 O21 0.92(2) 1.96(2) 2.6222(17) 127.5(18) . yes
N1 H1 N3 0.92(2) 2.31(2) 3.0688(19) 139.5(18) 4_676 yes

loop_
_geom_torsion_atom_site_label_1
_geom_torsion_atom_site_label_2
_geom_torsion_atom_site_label_3
_geom_torsion_atom_site_label_4
_geom_torsion
_geom_torsion_site_symmetry_1
_geom_torsion_site_symmetry_2
_geom_torsion_site_symmetry_3
_geom_torsion_site_symmetry_4
_geom_torsion_publ_flag
S1 C21 C22 C2 179.22(12) . . . . ?
S1 C21 C22 C23 -0.15(16) . . . . ?
O1 C21 C22 C2 179.8(4) . . . . ?
O1 C21 C22 C23 0.4(4) . . . . ?
O21 N2 C12 C11 -4.6(2) . . . . ?
O21 N2 C12 C13 177.66(13) . . . . ?
O22 N2 C12 C11 174.82(14) . . . . ?
O22 N2 C12 C13 -3.0(2) . . . . ?
N1 C11 C12 N2 1.1(2) . . . . ?
N1 C11 C12 C13 178.79(14) . . . . ?
N1 C11 C16 C15 -178.15(14) . . . . ?
N1 C21 C22 C2 -0.2(2) . . . . ?
N1 C21 C22 C23 -179.56(14) . . . . ?
N2 C12 C13 C14 177.25(13) . . . . ?
C2 C22 C23 C24 -178.97(14) . . . . ?
C11 N1 C21 S1 108.07(14) . . . . ?
C11 N1 C21 O1 107.5(5) . . . . ?
C11 N1 C21 C22 -72.6(2) . . . . ?
C11 C12 C13 C14 -0.5(2) . . . . ?
C12 C11 C16 C15 0.8(2) . . . . ?
C12 C13 C14 C15 0.6(2) . . . . ?
C13 C14 C15 C16 0.1(2) . . . . ?
C14 C15 C16 C11 -0.8(2) . . . . ?
C16 C11 C12 N2 -177.80(13) . . . . ?
C16 C11 C12 C13 -0.1(2) . . . . ?
C21 S1 C24 C3 -178.54(13) . . . . ?
C21 S1 C24 C23 0.29(12) . . . . ?
C21 O1 C24 C3 -178.0(3) . . . . ?
C21 O1 C24 C23 1.2(6) . . . . ?
C21 N1 C11 C12 -175.22(13) . . . . ?
C21 N1 C11 C16 3.7(2) . . . . ?
C21 C22 C23 C24 0.37(18) . . . . ?
C22 C23 C24 S1 -0.42(17) . . . . ?
C22 C23 C24 O1 -0.9(4) . . . . ?
C22 C23 C24 C3 178.25(15) . . . . ?
C24 S1 C21 N1 179.41(12) . . . . ?
C24 S1 C21 C22 -0.07(12) . . . . ?
C24 O1 C21 N1 179.0(3) . . . . ?
C24 O1 C21 C22 -1.0(6) . . . . ?
